data_4314328
loop_
_publ_author_name
'Umakoshi, Keisuke'
'Yamauchi, Yoko'
'Nakamiya, Keiko'
'Kojima, Takashi'
'Yamasaki, Mikio'
'Kawano, Hiroyuki'
'Onishi, Masayoshi'

_publ_section_title
;
 Pyrazolato-Bridged Polynuclear Palladium and Platinum Complexes.
 Synthesis, Structure, and Reactivity
;
_journal_coden_ASTM INOCAJ
_journal_issue 20
_journal_name_full 'Inorganic Chemistry'
_journal_page_first 6584
_journal_page_last 6584
_journal_paper_doi 10.1021/ic030215k
_journal_volume 42
_journal_year 2003
_chemical_formula_sum 'C22 H24 N14 Pd3'
_chemical_formula_weight 803.73
_space_group_IT_number 55
_symmetry_cell_setting orthorhombic
_symmetry_Int_Tables_number 55
_symmetry_space_group_name_Hall '-P 2 2ab'
_symmetry_space_group_name_H-M 'P b a m'
_cell_angle_alpha 90
_cell_angle_beta 90
_cell_angle_gamma 90
_cell_formula_units_Z 4
_cell_length_a 33.9194(8)
_cell_length_b 8.2355(9)
_cell_length_c 9.7740(1)
_cell_measurement_reflns_used 11981
_cell_measurement_temperature 295.2
_cell_measurement_theta_max 27.5
_cell_measurement_theta_min 3.0
_cell_volume 2730.3(3)
_computing_cell_refinement D*TREK
_computing_data_collection D*TREK
_computing_data_reduction 'teXsan Ver. 1.11'
_computing_publication_material 'teXsan Ver. 1.11'
_computing_structure_refinement 'teXsan Ver. 1.10'
_computing_structure_solution 'DIRDIF94 (PATTY)'
_diffrn_measured_fraction_theta_full 0.9747
_diffrn_measured_fraction_theta_max 0.9747
_diffrn_measurement_device_type 'Quantum CCD/Rigaku AFC7'
_diffrn_measurement_method \w
_diffrn_radiation_type 'Mo K\a'
_diffrn_radiation_wavelength 0.71069
_diffrn_reflns_av_R_equivalents 0.025
_diffrn_reflns_limit_h_max 43
_diffrn_reflns_limit_h_min -34
_diffrn_reflns_limit_k_max 10
_diffrn_reflns_limit_k_min -9
_diffrn_reflns_limit_l_max 12
_diffrn_reflns_limit_l_min -10
_diffrn_reflns_number 23436
_diffrn_reflns_theta_full 27.49
_diffrn_reflns_theta_max 27.49
_exptl_absorpt_coefficient_mu 1.997
_exptl_absorpt_correction_T_max 0.741
_exptl_absorpt_correction_T_min 0.565
_exptl_absorpt_correction_type multi-scan
_exptl_absorpt_process_details '(Jacobson, 1998)'
_exptl_crystal_colour 'pale yellow'
_exptl_crystal_density_diffrn 1.955
_exptl_crystal_density_method 'not measured'
_exptl_crystal_description block
_exptl_crystal_size_max 0.250
_exptl_crystal_size_mid 0.150
_exptl_crystal_size_min 0.150
_refine_diff_density_max 0.44
_refine_diff_density_min -0.67
_refine_ls_extinction_method none
_refine_ls_goodness_of_fit_ref 1.017
_refine_ls_hydrogen_treatment 'H atoms riding with U(H) = 1.2Ueq(C)'
_refine_ls_number_parameters 190
_refine_ls_number_reflns 3239
_refine_ls_R_factor_gt 0.0233
_refine_ls_shift/su_max 0.0002
_refine_ls_structure_factor_coef Fsqd
_refine_ls_weighting_details 'w = 1/[\s^2^(Fo^2^) + (0.05000(Max(Fo^2^,0) + 2Fc^2^)/3)^2^]'
_refine_ls_weighting_scheme calc
_refine_ls_wR_factor_ref 0.0777
_reflns_number_gt 2622
_reflns_number_total 3239
_reflns_threshold_expression F^2^>2.0\s(F^2^)
_cod_data_source_file ic030215k_3.cif
_cod_data_source_block (Pd3pz6).2CH3CN
_cod_original_formula_sum 'C22 H24 N14 Pd3 '
_cod_database_code 4314328

loop_
_symmetry_equiv_pos_as_xyz
x,y,z
-x,-y,z
1/2+x,1/2-y,-z
1/2-x,1/2+y,-z
-x,-y,-z
x,y,-z
1/2-x,1/2+y,z
1/2+x,1/2-y,z

loop_
_atom_site_label
_atom_site_type_symbol
_atom_site_fract_x
_atom_site_fract_y
_atom_site_fract_z
_atom_site_U_iso_or_equiv
_atom_site_adp_type
_atom_site_occupancy
_atom_site_calc_flag
_atom_site_refinement_flags
_atom_site_disorder_assembly
_atom_site_disorder_group
Pd1 Pd 0.143873(9) -0.24942(4) 0.0000 0.02408(8) Uani 1.00 d S . .
Pd2 Pd 0.116266(6) 0.05215(3) -0.15497(2) 0.02353(7) Uani 1.00 d . . .
N1 N 0.3170(2) -0.1030(8) 0.5000 0.065(2) Uani 1.00 d S . .
N2 N 0.5214(2) 0.292(1) 0.5000 0.112(3) Uani 1.00 d S . .
N11 N 0.10352(8) -0.2909(4) -0.1460(3) 0.0300(7) Uani 1.00 d . . .
N12 N 0.09046(7) -0.1572(3) -0.2143(3) 0.0274(7) Uani 1.00 d . . .
N21 N 0.18086(8) -0.1739(3) -0.1490(3) 0.0285(7) Uani 1.00 d . . .
N22 N 0.16816(8) -0.0409(3) -0.2180(3) 0.0277(7) Uani 1.00 d . . .
N51 N 0.14505(8) 0.2409(3) -0.0687(3) 0.0273(6) Uani 1.00 d . . .
N61 N 0.06619(7) 0.1341(4) -0.0690(3) 0.0290(7) Uani 1.00 d . . .
C1 C 0.3505(2) 0.1827(8) 0.5000 0.055(2) Uani 1.00 d S . .
C2 C 0.3313(2) 0.0226(8) 0.5000 0.042(2) Uani 1.00 d S . .
C3 C 0.5965(3) 0.281(2) 0.5000 0.111(4) Uani 1.00 d S . .
C4 C 0.5547(2) 0.2868(10) 0.5000 0.062(2) Uani 1.00 d S . .
C13 C 0.06131(10) -0.2017(5) -0.2986(4) 0.0353(9) Uani 1.00 d . . .
C14 C 0.0554(1) -0.3675(5) -0.2863(4) 0.043(1) Uani 1.00 d . . .
C15 C 0.0823(1) -0.4190(4) -0.1888(4) 0.0387(10) Uani 1.00 d . . .
C23 C 0.1963(1) 0.0047(5) -0.3066(4) 0.0349(9) Uani 1.00 d . . .
C24 C 0.2275(1) -0.1008(5) -0.2965(4) 0.043(1) Uani 1.00 d . . .
C25 C 0.21663(10) -0.2118(5) -0.1951(4) 0.0372(9) Uani 1.00 d . . .
C52 C 0.1729(1) 0.3435(4) -0.1110(4) 0.0362(9) Uani 1.00 d . . .
C53 C 0.1912(2) 0.4116(6) 0.0000 0.040(1) Uani 1.00 d S . .
C62 C 0.03126(10) 0.1873(4) -0.1117(4) 0.0358(9) Uani 1.00 d . . .
C63 C 0.0078(1) 0.2231(8) 0.0000 0.045(2) Uani 1.00 d S . .
H13 H 0.0469 -0.1298 -0.3579 0.0422 Uiso 1.00 calc . . .
H14 H 0.0365 -0.4334 -0.3328 0.0512 Uiso 1.00 calc . . .
H15 H 0.0857 -0.5299 -0.1584 0.0464 Uiso 1.00 calc . . .
H23 H 0.1949 0.0965 -0.3655 0.0421 Uiso 1.00 calc . . .
H24 H 0.2516 -0.0981 -0.3471 0.0510 Uiso 1.00 calc . . .
H25 H 0.2322 -0.3017 -0.1634 0.0440 Uiso 1.00 calc . . .
H52 H 0.1792 0.3667 -0.2058 0.0439 Uiso 1.00 calc . . .
H53 H 0.2118 0.4907 0.0000 0.0474 Uiso 1.00 calc S . .
H62 H 0.0235 0.2000 -0.2061 0.0429 Uiso 1.00 calc . . .
H63 H -0.0185 0.2641 0.0000 0.0519 Uiso 1.00 calc S . .

loop_
_atom_site_aniso_label
_atom_site_aniso_U_11
_atom_site_aniso_U_22
_atom_site_aniso_U_33
_atom_site_aniso_U_12
_atom_site_aniso_U_13
_atom_site_aniso_U_23
Pd1 0.0198(2) 0.0265(2) 0.0259(2) 0.0002(1) 0.0000 0.0000
Pd2 0.0202(1) 0.0269(1) 0.0235(1) 0.00130(9) -0.00017(8) -0.00034(9)
N1 0.053(3) 0.068(4) 0.073(4) -0.011(3) 0.0000 0.0000
N2 0.062(5) 0.21(1) 0.067(4) -0.001(6) 0.0000 0.0000
N11 0.026(1) 0.031(1) 0.033(1) -0.001(1) -0.002(1) -0.003(1)
N12 0.023(1) 0.032(1) 0.027(1) 0.000(1) -0.005(1) -0.001(1)
N21 0.023(1) 0.033(2) 0.030(1) 0.003(1) 0.003(1) 0.000(1)
N22 0.025(1) 0.032(1) 0.026(1) 0.001(1) 0.003(1) 0.000(1)
N51 0.028(1) 0.025(1) 0.029(1) -0.001(1) -0.001(1) 0.001(1)
N61 0.023(1) 0.035(1) 0.029(1) 0.004(1) -0.001(1) 0.000(1)
C1 0.058(4) 0.044(3) 0.063(4) -0.002(3) 0.0000 0.0000
C2 0.034(3) 0.056(4) 0.035(3) 0.004(3) 0.0000 0.0000
C3 0.060(5) 0.21(1) 0.065(5) 0.032(7) 0.0000 0.0000
C4 0.073(5) 0.078(5) 0.035(3) 0.013(4) 0.0000 0.0000
C13 0.027(2) 0.046(2) 0.033(2) 0.001(1) -0.005(1) -0.007(1)
C14 0.031(2) 0.048(2) 0.050(2) -0.009(2) -0.006(2) -0.015(2)
C15 0.033(2) 0.033(2) 0.050(2) -0.008(1) -0.003(2) -0.008(2)
C23 0.033(2) 0.041(2) 0.031(2) -0.005(1) 0.008(1) 0.001(1)
C24 0.027(2) 0.059(2) 0.044(2) 0.002(2) 0.012(2) 0.003(2)
C25 0.024(2) 0.046(2) 0.041(2) 0.007(1) 0.005(1) 0.000(2)
C52 0.038(2) 0.031(2) 0.039(2) -0.005(1) 0.004(1) 0.003(2)
C53 0.039(3) 0.033(3) 0.048(3) -0.011(2) 0.0000 0.0000
C62 0.026(2) 0.044(2) 0.037(2) 0.008(1) -0.004(1) 0.002(2)
C63 0.023(2) 0.061(4) 0.051(3) 0.013(2) 0.0000 0.0000

loop_
_atom_type_symbol
_atom_type_description
_atom_type_scat_dispersion_real
_atom_type_scat_dispersion_imag
_atom_type_scat_source
C C 0.003 0.002
;International Tables for Crystallography
(1992, Vol. C, Tables 4.2.6.8 and 6.1.1.1)
;
H H 0.000 0.000
;International Tables for Crystallography
(1992, Vol. C, Table 6.1.1.2)
;
N N 0.006 0.003
;International Tables for Crystallography
(1992, Vol. C, Tables 4.2.6.8 and 6.1.1.1)
;
Pd Pd -0.999 1.007
;International Tables for Crystallography
(1992, Vol. C, Tables 4.2.6.8 and 6.1.1.1)
;

loop_
_geom_angle_atom_site_label_1
_geom_angle_atom_site_label_2
_geom_angle_atom_site_label_3
_geom_angle
_geom_angle_site_symmetry_1
_geom_angle_site_symmetry_2
_geom_angle_site_symmetry_3
_geom_angle_publ_flag
PD2 PD1 PD2 59.42(1) . . 6_555 yes
PD2 PD1 N11 64.96(8) . . . yes
PD2 PD1 N11 106.36(8) . . 6_555 no
PD2 PD1 N21 65.35(8) . . . yes
PD2 PD1 N21 107.30(8) . . 6_555 no
PD2 PD1 N11 106.36(8) 6_555 . . no
PD2 PD1 N11 64.96(8) 6_555 . 6_555 no
PD2 PD1 N21 107.30(8) 6_555 . . no
PD2 PD1 N21 65.35(8) 6_555 . 6_555 no
N11 PD1 N11 90.7(2) . . 6_555 yes
N11 PD1 N21 87.9(1) . . . yes
N11 PD1 N21 171.3(1) . . 6_555 yes
N11 PD1 N21 171.3(1) 6_555 . . no
N11 PD1 N21 87.9(1) 6_555 . 6_555 yes
N21 PD1 N21 92.2(1) . . 6_555 yes
PD1 PD2 PD2 60.289(5) . . 6_555 yes
PD1 PD2 N12 65.23(7) . . . yes
PD1 PD2 N22 64.85(8) . . . yes
PD1 PD2 N51 105.68(7) . . . no
PD1 PD2 N61 108.93(8) . . . no
PD2 PD2 N12 106.69(8) 6_555 . . no
PD2 PD2 N22 107.79(8) 6_555 . . no
PD2 PD2 N51 65.33(8) 6_555 . . yes
PD2 PD2 N61 65.31(7) 6_555 . . yes
N12 PD2 N22 88.0(1) . . . yes
N12 PD2 N51 170.6(1) . . . yes
N12 PD2 N61 92.3(1) . . . yes
N22 PD2 N51 89.9(1) . . . yes
N22 PD2 N61 172.9(1) . . . yes
N51 PD2 N61 88.6(1) . . . yes
PD1 N11 N12 115.7(2) . . . yes
PD1 N11 C15 136.1(3) . . . no
N12 N11 C15 107.9(3) . . . no
PD2 N12 N11 114.1(2) . . . yes
PD2 N12 C13 137.0(2) . . . no
N11 N12 C13 108.7(3) . . . no
PD1 N21 N22 114.2(2) . . . yes
PD1 N21 C25 137.5(3) . . . no
N22 N21 C25 108.1(3) . . . no
PD2 N22 N21 115.6(2) . . . yes
PD2 N22 C23 135.4(2) . . . no
N21 N22 C23 108.7(3) . . . no
PD2 N51 N51 114.67(8) . . 6_555 yes
PD2 N51 C52 134.5(2) . . . no
N51 N51 C52 108.1(2) 6_555 . . no
PD2 N61 N61 114.69(7) . . 6_555 yes
PD2 N61 C62 137.0(2) . . . no
N61 N61 C62 108.3(2) 6_555 . . no
N1 C2 C1 178.9(6) . . . no
N2 C4 C3 179(1) . . . no
N12 C13 C14 108.8(3) . . . no
C13 C14 C15 105.5(3) . . . no
N11 C15 C14 109.1(3) . . . no
N22 C23 C24 109.0(3) . . . no
C23 C24 C25 105.1(3) . . . no
N21 C25 C24 109.1(3) . . . no
N51 C52 C53 109.5(3) . . . no
C52 C53 C52 104.8(4) . . 6_555 no
N61 C62 C63 109.6(3) . . . no
C62 C63 C62 104.2(4) . . 6_555 no

loop_
_geom_bond_atom_site_label_1
_geom_bond_atom_site_label_2
_geom_bond_distance
_geom_bond_site_symmetry_1
_geom_bond_site_symmetry_2
_geom_bond_publ_flag
PD1 PD2 3.0560(4) . . yes
PD1 PD2 3.0560(4) . 6_555 yes
PD1 N11 2.007(3) . . yes
PD1 N11 2.007(3) . 6_555 yes
PD1 N21 2.020(3) . . yes
PD1 N21 2.020(3) . 6_555 yes
PD2 PD2 3.0293(4) . 6_555 yes
PD2 N12 2.019(3) . . yes
PD2 N22 2.016(3) . . yes
PD2 N51 2.020(3) . . yes
PD2 N61 2.011(3) . . yes
N1 C2 1.143(8) . . no
N2 C4 1.133(10) . . no
N11 N12 1.361(4) . . no
N11 C15 1.344(4) . . no
N12 C13 1.338(4) . . no
N21 N22 1.356(4) . . no
N21 C25 1.331(4) . . no
N22 C23 1.342(4) . . no
N51 N51 1.343(6) . 6_555 no
N51 C52 1.334(4) . . no
N61 N61 1.349(5) . 6_555 no
N61 C62 1.330(4) . . no
C1 C2 1.470(9) . . no
C3 C4 1.42(1) . . no
C13 C14 1.385(6) . . no
C14 C15 1.384(5) . . no
C23 C24 1.373(5) . . no
C24 C25 1.398(5) . . no
C52 C53 1.369(5) . . no
C62 C63 1.383(5) . . no

loop_
_geom_contact_atom_site_label_1
_geom_contact_atom_site_label_2
_geom_contact_distance
_geom_contact_site_symmetry_1
_geom_contact_site_symmetry_2
_geom_contact_publ_flag
PD1 PD2 3.0560(4) . . ?
PD1 PD2 3.0560(4) . 6_555 ?
PD2 PD2 3.0293(4) . 6_555 ?
PD1 C53 3.220(6) . 1_545 ?
N1 C3 3.28(1) . 2_655 ?
N2 C13 3.426(7) . 4_555 ?
N2 C13 3.426(7) . 7_556 ?
N2 C14 3.590(8) . 4_555 ?
N2 C14 3.590(8) . 7_556 ?
C2 C3 3.50(1) . 2_655 ?

loop_
_geom_torsion_atom_site_label_1
_geom_torsion_atom_site_label_2
_geom_torsion_atom_site_label_3
_geom_torsion_atom_site_label_4
_geom_torsion
_geom_torsion_site_symmetry_1
_geom_torsion_site_symmetry_2
_geom_torsion_site_symmetry_3
_geom_torsion_site_symmetry_4
_geom_torsion_publ_flag
PD1 PD2 PD2 N12 -47.57(8) . . 6_555 6_555 no
PD1 PD2 PD2 N22 45.81(8) . . 6_555 6_555 no
PD1 PD2 PD2 N51 127.21(8) . . 6_555 6_555 no
PD1 PD2 PD2 N61 -132.33(9) . . 6_555 6_555 no
PD1 PD2 N12 N11 -1.0(2) . . . . no
PD1 PD2 N12 C13 173.3(4) . . . . no
PD1 PD2 N22 N21 -0.6(2) . . . . no
PD1 PD2 N22 C23 -173.2(4) . . . . no
PD1 PD2 N51 N51 -45.93(5) . . . 6_555 no
PD1 PD2 N51 C52 112.4(3) . . . . no
PD1 PD2 N61 N61 42.75(6) . . . 6_555 no
PD1 PD2 N61 C62 -135.3(3) . . . . no
PD1 PD2 PD2 N12 47.57(8) . 6_555 . . no
PD1 PD2 PD2 N22 -45.81(8) . 6_555 . . no
PD1 PD2 PD2 N51 -127.21(8) . 6_555 . . no
PD1 PD2 PD2 N61 132.33(9) . 6_555 . . no
PD1 PD2 N12 N11 1.0(2) . 6_555 6_555 6_555 no
PD1 PD2 N12 C13 -173.3(4) . 6_555 6_555 6_555 no
PD1 PD2 N22 N21 0.6(2) . 6_555 6_555 6_555 no
PD1 PD2 N22 C23 173.2(4) . 6_555 6_555 6_555 no
PD1 PD2 N51 N51 45.93(5) . 6_555 6_555 . no
PD1 PD2 N51 C52 -112.4(3) . 6_555 6_555 6_555 no
PD1 PD2 N61 N61 -42.75(6) . 6_555 6_555 . no
PD1 PD2 N61 C62 135.3(3) . 6_555 6_555 6_555 no
PD1 N11 N12 PD2 1.6(3) . . . . no
PD1 N11 N12 C13 -174.3(2) . . . . no
PD1 N11 C15 C14 173.1(3) . . . . no
PD1 N11 N12 PD2 -1.6(3) . 6_555 6_555 6_555 no
PD1 N11 N12 C13 174.3(2) . 6_555 6_555 6_555 no
PD1 N11 C15 C14 -173.1(3) . 6_555 6_555 6_555 no
PD1 N21 N22 PD2 0.9(3) . . . . no
PD1 N21 N22 C23 175.4(2) . . . . no
PD1 N21 C25 C24 -174.4(3) . . . . no
PD1 N21 N22 PD2 -0.9(3) . 6_555 6_555 6_555 no
PD1 N21 N22 C23 -175.4(2) . 6_555 6_555 6_555 no
PD1 N21 C25 C24 174.4(3) . 6_555 6_555 6_555 no
PD2 PD1 PD2 N12 128.87(8) . . 6_555 6_555 no
PD2 PD1 PD2 N22 -131.05(8) . . 6_555 6_555 no
PD2 PD1 PD2 N51 -48.74(8) . . 6_555 6_555 no
PD2 PD1 PD2 N61 45.24(8) . . 6_555 6_555 no
PD2 PD1 N11 N12 -1.1(2) . . . . no
PD2 PD1 N11 C15 -173.5(4) . . . . no
PD2 PD1 N11 N12 -42.7(2) . . 6_555 6_555 no
PD2 PD1 N11 C15 129.7(3) . . 6_555 6_555 no
PD2 PD1 N21 N22 -0.6(2) . . . . no
PD2 PD1 N21 C25 173.7(4) . . . . no
PD2 PD1 N21 N22 43.8(2) . . 6_555 6_555 no
PD2 PD1 N21 C25 -130.5(3) . . 6_555 6_555 no
PD2 PD2 PD1 N11 -46.70(9) . 6_555 . . no
PD2 PD2 PD1 N11 -129.58(9) . 6_555 . 6_555 no
PD2 PD2 PD1 N21 46.25(8) . 6_555 . . no
PD2 PD2 PD1 N21 130.63(8) . 6_555 . 6_555 no
PD2 PD2 N12 N11 46.0(2) . 6_555 6_555 6_555 no
PD2 PD2 N12 C13 -128.4(3) . 6_555 6_555 6_555 no
PD2 PD2 N22 N21 -42.8(2) . 6_555 6_555 6_555 no
PD2 PD2 N22 C23 129.7(3) . 6_555 6_555 6_555 no
PD2 PD2 N51 N51 0.0000(1) . 6_555 6_555 . no
PD2 PD2 N51 C52 -158.3(3) . 6_555 6_555 6_555 no
PD2 PD2 N61 N61 0.0000(1) . 6_555 6_555 . no
PD2 PD2 N61 C62 178.1(4) . 6_555 6_555 6_555 no
PD2 N12 N11 C15 176.1(2) . . . . no
PD2 N12 C13 C14 -175.1(3) . . . . no
PD2 N22 N21 C25 -175.0(2) . . . . no
PD2 N22 C23 C24 173.6(3) . . . . no
PD2 N51 N51 PD2 0.0 . . 6_555 6_555 no
PD2 N51 N51 C52 163.9(3) . . 6_555 6_555 no
PD2 N51 C52 C53 -159.6(3) . . . . no
PD2 N61 N61 PD2 0.0 . . 6_555 6_555 no
PD2 N61 N61 C62 -178.6(3) . . 6_555 6_555 no
PD2 N61 C62 C63 178.2(3) . . . . no
N11 PD1 PD2 N12 0.7(1) . . . . no
N11 PD1 PD2 N22 -99.4(1) . . . . no
N11 PD1 PD2 N51 178.3(1) . . . . no
N11 PD1 PD2 N61 84.3(1) . . . . no
N11 PD1 PD2 N12 82.2(1) . . 6_555 6_555 no
N11 PD1 PD2 N22 -177.7(1) . . 6_555 6_555 no
N11 PD1 PD2 N51 -95.4(1) . . 6_555 6_555 no
N11 PD1 PD2 N61 -1.5(1) . . 6_555 6_555 no
N11 PD1 N11 N12 -106.7(2) . . 6_555 6_555 no
N11 PD1 N11 C15 65.7(4) . . 6_555 6_555 no
N11 PD1 N21 N22 62.7(2) . . . . no
N11 PD1 N21 C25 -123.0(4) . . . . no
N11 PD1 N21 N22 17.9(9) . . 6_555 6_555 no
N11 PD1 N21 C25 -156.4(7) . . 6_555 6_555 no
N11 N12 PD2 N22 62.0(2) . . . . no
N11 N12 PD2 N51 -15.4(8) . . . . no
N11 N12 PD2 N61 -110.9(2) . . . . no
N11 N12 C13 C14 -0.6(4) . . . . no
N11 C15 C14 C13 -0.6(4) . . . . no
N12 PD2 PD1 N21 100.5(1) . . . . no
N12 PD2 PD1 N21 -175.1(1) . . . 6_555 no
N12 PD2 PD2 N12 0.0 . . 6_555 6_555 no
N12 PD2 PD2 N22 93.4(1) . . 6_555 6_555 no
N12 PD2 PD2 N51 174.8(1) . . 6_555 6_555 no
N12 PD2 PD2 N61 -84.8(1) . . 6_555 6_555 no
N12 PD2 N22 N21 -64.1(2) . . . . no
N12 PD2 N22 C23 123.4(3) . . . . no
N12 PD2 N51 N51 -32.5(7) . . . 6_555 no
N12 PD2 N51 C52 125.9(6) . . . . no
N12 PD2 N61 N61 107.32(8) . . . 6_555 no
N12 PD2 N61 C62 -70.8(4) . . . . no
N12 N11 PD1 N21 -64.7(2) . . . . no
N12 N11 PD1 N21 26.4(9) . . . 6_555 no
N12 N11 C15 C14 0.3(4) . . . . no
N12 C13 C14 C15 0.7(4) . . . . no
N21 PD1 PD2 N22 0.4(1) . . . . no
N21 PD1 PD2 N51 -81.9(1) . . . . no
N21 PD1 PD2 N61 -175.9(1) . . . . no
N21 PD1 PD2 N22 -84.8(1) . . 6_555 6_555 no
N21 PD1 PD2 N51 -2.5(1) . . 6_555 6_555 no
N21 PD1 PD2 N61 91.5(1) . . 6_555 6_555 no
N21 PD1 N11 C15 122.8(4) . . . . no
N21 PD1 N11 C15 146.1(7) . . 6_555 6_555 no
N21 PD1 N21 N22 108.6(2) . . 6_555 6_555 no
N21 PD1 N21 C25 -65.6(4) . . 6_555 6_555 no
N21 N22 PD2 N51 106.8(2) . . . . no
N21 N22 PD2 N61 29(1) . . . . no
N21 N22 C23 C24 0.7(4) . . . . no
N21 C25 C24 C23 0.3(5) . . . . no
N22 PD2 PD2 N22 0.0 . . 6_555 6_555 no
N22 PD2 PD2 N51 81.4(1) . . 6_555 6_555 no
N22 PD2 PD2 N61 -178.1(1) . . 6_555 6_555 no
N22 PD2 N12 C13 -123.6(3) . . . . no
N22 PD2 N51 N51 -109.70(8) . . . 6_555 no
N22 PD2 N51 C52 48.6(3) . . . . no
N22 PD2 N61 N61 14.5(9) . . . 6_555 no
N22 PD2 N61 C62 -163.6(8) . . . . no
N22 N21 C25 C24 0.1(4) . . . . no
N22 C23 C24 C25 -0.6(4) . . . . no
N51 PD2 PD2 N51 0.0 . . 6_555 6_555 no
N51 PD2 PD2 N61 100.5(1) . . 6_555 6_555 no
N51 PD2 N12 C13 159.0(6) . . . . no
N51 PD2 N22 C23 -65.8(3) . . . . no
N51 PD2 N61 N61 -63.36(8) . . . 6_555 no
N51 PD2 N61 C62 118.5(4) . . . . no
N51 N51 PD2 N61 -63.35(8) . 6_555 6_555 6_555 no
N51 N51 C52 C53 0.3(4) . 6_555 6_555 . no
N51 C52 C53 C52 0.4(6) . . . 6_555 no
N61 PD2 PD2 N61 0.0 . . 6_555 6_555 no
N61 PD2 N12 C13 63.5(3) . . . . no
N61 PD2 N22 C23 -143.6(8) . . . . no
N61 PD2 N51 C52 -138.3(3) . . . . no
N61 N61 C62 C63 0.0(4) . 6_555 6_555 . no
N61 C62 C63 C62 0.0(6) . . . 6_555 no
C13 N12 N11 C15 0.2(4) . . . . no
C23 N22 N21 C25 -0.5(4) . . . . no
C52 N51 N51 C52 0.0 . . 6_555 6_555 no
C62 N61 N61 C62 0.0 . . 6_555 6_555 no
C62 N61 N61 C62 0.0 . . 6_555 6_555 no
